data_4026523
loop_
_publ_author_name
'Ross M. Denton'
'Jie An'
'Beatrice Adeniran'
'Alexander J. Blake'
'William Lewis'
'Andrew M. Poulton'

_publ_section_title
;
 Catalytic Phosphorus(V)-Mediated Nucleophilic Substitution Reactions:
 Development of a Catalytic Appel Reaction
;
_journal_name_full 'Journal of Organic Chemistry'
_journal_page_first 6749
_journal_page_last 6767
_journal_paper_doi 10.1021/jo201085r
_journal_volume 76
_journal_year 2011
_chemical_formula_moiety '2(C23 H26 O P +), C2 H3 N, H3 O +, 3(Cl -)'
_chemical_formula_sum 'C48 H58 Cl3 N O3 P2'
_chemical_formula_weight 865.24
_chemical_name_systematic
; 
 ? 
;
_space_group_IT_number 29
_symmetry_cell_setting orthorhombic
_symmetry_space_group_name_Hall 'P 2c -2ac'
_symmetry_space_group_name_H-M 'P c a 21'
_atom_sites_solution_hydrogens geom
_atom_sites_solution_primary direct
_atom_sites_solution_secondary difmap
_audit_creation_method 'enCIFer editing of SHELXL97 CIF output'
_cell_angle_alpha 90.00
_cell_angle_beta 90.00
_cell_angle_gamma 90.00
_cell_formula_units_Z 4
_cell_length_a 20.8394(11)
_cell_length_b 9.2780(5)
_cell_length_c 24.4594(14)
_cell_measurement_reflns_used 11915
_cell_measurement_temperature 90(2)
_cell_measurement_theta_max 27.38
_cell_measurement_theta_min 2.40
_cell_volume 4729.2(4)
_computing_cell_refinement 'SAINT version 6.36A (Bruker, 2001)'
_computing_data_collection 'SMART version 5.625 (Bruker, 2001)'
_computing_data_reduction 'SAINT; SHELXTL (Sheldrick, 2008)'
_computing_publication_material 'enCIFer (Allen et al., 2004); PLATON (Spek, 2009)'
_computing_structure_refinement 'SHELXL97 (Sheldrick, 2008)'
_computing_structure_solution 'SHELXS97 (Sheldrick, 2008)'
_diffrn_ambient_temperature 90(2)
_diffrn_measured_fraction_theta_full 0.996
_diffrn_measured_fraction_theta_max 0.995
_diffrn_measurement_device_type 'Bruker SMART APEX CCD'
_diffrn_measurement_method '\w scans'
_diffrn_radiation_monochromator graphite
_diffrn_radiation_source 'sealed tube'
_diffrn_radiation_type MoK\a
_diffrn_radiation_wavelength 0.71073
_diffrn_reflns_av_R_equivalents 0.093
_diffrn_reflns_av_sigmaI/netI 0.071
_diffrn_reflns_limit_h_max 27
_diffrn_reflns_limit_h_min -24
_diffrn_reflns_limit_k_max 11
_diffrn_reflns_limit_k_min -11
_diffrn_reflns_limit_l_max 31
_diffrn_reflns_limit_l_min -31
_diffrn_reflns_number 40427
_diffrn_reflns_theta_full 27.50
_diffrn_reflns_theta_max 27.53
_diffrn_reflns_theta_min 1.95
_diffrn_standards_number 0
_exptl_absorpt_coefficient_mu 0.301
_exptl_absorpt_correction_type none
_exptl_crystal_colour colouress
_exptl_crystal_density_diffrn 1.215
_exptl_crystal_description plate
_exptl_crystal_F_000 1832
_exptl_crystal_size_max 0.26
_exptl_crystal_size_mid 0.18
_exptl_crystal_size_min 0.02
_refine_diff_density_max 0.98
_refine_diff_density_min -0.34
_refine_diff_density_rms 0.06
_refine_ls_abs_structure_details 'Flack H D (1983), Acta Cryst. A39, 876-881'
_refine_ls_abs_structure_Flack -0.01(4)
_refine_ls_extinction_method none
_refine_ls_goodness_of_fit_ref 1.01
_refine_ls_hydrogen_treatment mixed
_refine_ls_matrix_type full
_refine_ls_number_parameters 525
_refine_ls_number_reflns 10793
_refine_ls_number_restraints 7
_refine_ls_restrained_S_all 1.01
_refine_ls_R_factor_all 0.0497
_refine_ls_R_factor_gt 0.0430
_refine_ls_shift/su_max 0.001
_refine_ls_shift/su_mean 0.000
_refine_ls_structure_factor_coef Fsqd
_refine_ls_weighting_details 'calc w=1/[\s^2^(Fo^2^)+(0.042P)^2^] where P=(Fo^2^+2Fc^2^)/3'
_refine_ls_weighting_scheme calc
_refine_ls_wR_factor_gt 0.0925
_refine_ls_wR_factor_ref 0.0949
_reflns_number_gt 9572
_reflns_number_total 10793
_reflns_threshold_expression >2sigma(I)
_cod_data_source_file jo201085r_si_001_2.cif
_cod_data_source_block ajrdcc
_cod_database_code 4026523
_nottingham_internal_coll_name AJRDCC
_nottingham_internal_coll_number 9543
_nottingham_internal_coll_client AJ/RD
_nottingham_internal_coll_type hemisphere
_nottingham_internal_coll_frame_time '10 seconds'
_nottingham_internal_coll_frame_width '0.3 degrees'
_nottingham_internal_coll_frame_method omega
_nottingham_internal_coll_user AJB
_nottingham_internal_coll_date 24/6/2010
_nottingham_internal_process_user AJB
_nottingham_internal_process_date 25/6/2010
_nottingham_internal_solution_user AJB
_nottingham_internal_solution_date 25/6/2010
_nottingham_internal_refinement_user AJB
_nottingham_internal_refinement_date 25/6/2010
_nottingham_internal_validation_user AJB
_nottingham_internal_validation_date 6/7/2010
_nottingham_internal_archive_date 6/7/2010

loop_
_symmetry_equiv_pos_as_xyz
'x, y, z'
'-x, -y, z+1/2'
'-x+1/2, y, z+1/2'
'x+1/2, -y, z'

loop_
_atom_site_label
_atom_site_type_symbol
_atom_site_fract_x
_atom_site_fract_y
_atom_site_fract_z
_atom_site_U_iso_or_equiv
_atom_site_adp_type
_atom_site_occupancy
_atom_site_symmetry_multiplicity
_atom_site_calc_flag
_atom_site_refinement_flags
P1 P 0.39031(3) 0.37615(6) 0.05948(2) 0.01846(12) Uani 1 1 d .
O1 O 0.41582(8) 0.22212(17) 0.07423(7) 0.0244(4) Uani 1 1 d .
C1 C 0.46819(13) 0.1999(3) 0.11318(11) 0.0285(6) Uani 1 1 d .
H1A H 0.4735 0.2870 0.1361 0.034 Uiso 1 1 calc R
H1B H 0.5088 0.1832 0.0932 0.034 Uiso 1 1 calc R
C2 C 0.45335(12) 0.0713(3) 0.14909(10) 0.0295(6) Uani 1 1 d .
P2 P 0.19996(3) 0.22594(6) 0.28693(2) 0.01590(12) Uani 1 1 d .
O2 O 0.18129(7) 0.38950(16) 0.28061(6) 0.0203(3) Uani 1 1 d .
C3 C 0.50806(15) 0.0623(3) 0.19131(12) 0.0441(7) Uani 1 1 d .
H3A H 0.5490 0.0483 0.1723 0.066 Uiso 1 1 calc R
H3B H 0.5003 -0.0191 0.2160 0.066 Uiso 1 1 calc R
H3C H 0.5097 0.1519 0.2125 0.066 Uiso 1 1 calc R
C4 C 0.38998(16) 0.0945(5) 0.17890(14) 0.0691(13) Uani 1 1 d .
H4A H 0.3550 0.0999 0.1522 0.104 Uiso 1 1 calc R
H4B H 0.3919 0.1846 0.1997 0.104 Uiso 1 1 calc R
H4C H 0.3823 0.0138 0.2039 0.104 Uiso 1 1 calc R
C5 C 0.45216(17) -0.0632(3) 0.11357(14) 0.0496(9) Uani 1 1 d .
H5A H 0.4938 -0.0747 0.0954 0.074 Uiso 1 1 calc R
H5B H 0.4184 -0.0539 0.0859 0.074 Uiso 1 1 calc R
H5C H 0.4436 -0.1477 0.1365 0.074 Uiso 1 1 calc R
C6 C 0.44944(11) 0.4730(2) 0.02302(10) 0.0223(5) Uani 1 1 d .
C7 C 0.45135(13) 0.6227(3) 0.02467(11) 0.0325(6) Uani 1 1 d .
H7 H 0.4217 0.6748 0.0466 0.039 Uiso 1 1 calc R
C8 C 0.49694(17) 0.6951(4) -0.00606(14) 0.0535(10) Uani 1 1 d .
H8 H 0.4991 0.7973 -0.0049 0.064 Uiso 1 1 calc R
C9 C 0.53863(17) 0.6196(6) -0.03802(16) 0.0687(13) Uani 1 1 d .
H9 H 0.5695 0.6708 -0.0590 0.082 Uiso 1 1 calc R
C10 C 0.53739(14) 0.4704(6) -0.04084(14) 0.0643(12) Uani 1 1 d .
H10 H 0.5668 0.4206 -0.0637 0.077 Uiso 1 1 calc R
C11 C 0.49261(13) 0.3940(3) -0.00991(11) 0.0353(6) Uani 1 1 d .
H11 H 0.4912 0.2916 -0.0110 0.042 Uiso 1 1 calc R
C12 C 0.36672(13) 0.4737(2) 0.11873(9) 0.0254(5) Uani 1 1 d .
C13 C 0.30214(14) 0.4750(3) 0.13348(10) 0.0337(6) Uani 1 1 d .
H13 H 0.2716 0.4261 0.1114 0.040 Uiso 1 1 calc R
C14 C 0.28203(17) 0.5465(3) 0.17987(11) 0.0453(8) Uani 1 1 d .
H14 H 0.2379 0.5472 0.1895 0.054 Uiso 1 1 calc R
C15 C 0.32590(19) 0.6163(3) 0.21191(11) 0.0469(9) Uani 1 1 d .
H15 H 0.3118 0.6672 0.2434 0.056 Uiso 1 1 calc R
C16 C 0.39066(18) 0.6137(3) 0.19898(11) 0.0430(8) Uani 1 1 d .
H16 H 0.4207 0.6601 0.2222 0.052 Uiso 1 1 calc R
C17 C 0.41196(15) 0.5426(3) 0.15163(10) 0.0323(6) Uani 1 1 d .
H17 H 0.4562 0.5415 0.1422 0.039 Uiso 1 1 calc R
C18 C 0.32192(11) 0.3422(2) 0.01836(9) 0.0199(5) Uani 1 1 d .
C19 C 0.30027(12) 0.4485(3) -0.01740(10) 0.0256(5) Uani 1 1 d .
H19 H 0.3234 0.5362 -0.0211 0.031 Uiso 1 1 calc R
C20 C 0.24527(13) 0.4260(3) -0.04743(10) 0.0296(6) Uani 1 1 d .
H20 H 0.2307 0.4975 -0.0723 0.035 Uiso 1 1 calc R
C21 C 0.21135(13) 0.2993(3) -0.04124(10) 0.0312(6) Uani 1 1 d .
H21 H 0.1736 0.2837 -0.0622 0.037 Uiso 1 1 calc R
C22 C 0.23174(13) 0.1946(3) -0.00484(11) 0.0320(6) Uani 1 1 d .
H22 H 0.2075 0.1086 -0.0005 0.038 Uiso 1 1 calc R
C23 C 0.28703(12) 0.2147(3) 0.02504(10) 0.0251(5) Uani 1 1 d .
H23 H 0.3013 0.1428 0.0499 0.030 Uiso 1 1 calc R
C24 C 0.16892(13) 0.4814(3) 0.32916(10) 0.0251(5) Uani 1 1 d .
H24A H 0.2098 0.5237 0.3421 0.030 Uiso 1 1 calc R
H24B H 0.1511 0.4215 0.3590 0.030 Uiso 1 1 calc R
C25 C 0.12250(13) 0.6002(3) 0.31557(11) 0.0279(6) Uani 1 1 d .
C26 C 0.05884(14) 0.5398(3) 0.29629(13) 0.0386(7) Uani 1 1 d .
H26A H 0.0651 0.4881 0.2618 0.058 Uiso 1 1 calc R
H26B H 0.0284 0.6190 0.2907 0.058 Uiso 1 1 calc R
H26C H 0.0419 0.4734 0.3239 0.058 Uiso 1 1 calc R
C27 C 0.11334(17) 0.6826(3) 0.36950(13) 0.0442(8) Uani 1 1 d .
H27A H 0.1546 0.7225 0.3814 0.066 Uiso 1 1 calc R
H27B H 0.0970 0.6167 0.3975 0.066 Uiso 1 1 calc R
H27C H 0.0826 0.7612 0.3640 0.066 Uiso 1 1 calc R
C28 C 0.15032(15) 0.7015(3) 0.27237(13) 0.0406(7) Uani 1 1 d .
H28A H 0.1561 0.6489 0.2380 0.061 Uiso 1 1 calc R
H28B H 0.1919 0.7383 0.2849 0.061 Uiso 1 1 calc R
H28C H 0.1208 0.7824 0.2666 0.061 Uiso 1 1 calc R
C29 C 0.28051(11) 0.2079(2) 0.31028(9) 0.0175(5) Uani 1 1 d .
C30 C 0.31995(11) 0.3287(2) 0.30782(9) 0.0201(5) Uani 1 1 d .
H30 H 0.3033 0.4187 0.2960 0.024 Uiso 1 1 calc R
C31 C 0.38382(12) 0.3162(3) 0.32277(10) 0.0252(5) Uani 1 1 d .
H31 H 0.4111 0.3982 0.3211 0.030 Uiso 1 1 calc R
C32 C 0.40806(12) 0.1858(3) 0.34000(10) 0.0251(5) Uani 1 1 d .
H32 H 0.4519 0.1783 0.3502 0.030 Uiso 1 1 calc R
C33 C 0.36842(12) 0.0643(3) 0.34262(10) 0.0252(5) Uani 1 1 d .
H33 H 0.3852 -0.0254 0.3546 0.030 Uiso 1 1 calc R
C34 C 0.30516(11) 0.0755(2) 0.32776(9) 0.0200(5) Uani 1 1 d .
H34 H 0.2781 -0.0067 0.3293 0.024 Uiso 1 1 calc R
C35 C 0.19166(11) 0.1540(3) 0.21956(9) 0.0210(5) Uani 1 1 d .
C36 C 0.22356(13) 0.0265(3) 0.20670(10) 0.0280(6) Uani 1 1 d .
H36 H 0.2504 -0.0187 0.2330 0.034 Uiso 1 1 calc R
C37 C 0.21595(14) -0.0343(3) 0.15502(11) 0.0350(6) Uani 1 1 d .
H37 H 0.2378 -0.1208 0.1457 0.042 Uiso 1 1 calc R
C38 C 0.17617(14) 0.0326(3) 0.11738(11) 0.0364(7) Uani 1 1 d .
H38 H 0.1703 -0.0096 0.0824 0.044 Uiso 1 1 calc R
C39 C 0.14513(14) 0.1586(3) 0.12981(10) 0.0351(7) Uani 1 1 d .
H39 H 0.1185 0.2031 0.1032 0.042 Uiso 1 1 calc R
C40 C 0.15239(13) 0.2225(3) 0.18149(9) 0.0271(5) Uani 1 1 d .
H40 H 0.1311 0.3101 0.1902 0.032 Uiso 1 1 calc R
C41 C 0.14473(11) 0.1441(2) 0.33288(9) 0.0186(5) Uani 1 1 d .
C42 C 0.08085(12) 0.1433(3) 0.31675(11) 0.0296(6) Uani 1 1 d .
H42A H 0.0695 0.1722 0.2808 0.036 Uiso 1 1 calc R
C43 C 0.03384(13) 0.1007(3) 0.35294(13) 0.0364(6) Uani 1 1 d .
H43A H -0.0099 0.1018 0.3421 0.044 Uiso 1 1 calc R
C44 C 0.05022(14) 0.0566(3) 0.40489(12) 0.0340(6) Uani 1 1 d .
H44 H 0.0175 0.0287 0.4298 0.041 Uiso 1 1 calc R
C45 C 0.11334(13) 0.0525(3) 0.42093(10) 0.0294(6) Uani 1 1 d .
H45 H 0.1244 0.0177 0.4562 0.035 Uiso 1 1 calc R
C46 C 0.16122(12) 0.0994(2) 0.38533(9) 0.0219(5) Uani 1 1 d .
H46 H 0.2048 0.1008 0.3968 0.026 Uiso 1 1 calc R
Cl1 Cl 0.20270(3) 0.81675(6) 0.52857(3) 0.02842(14) Uani 1 1 d .
Cl2 Cl 0.41489(3) 0.95223(6) 0.49473(3) 0.02906(14) Uani 1 1 d .
Cl3 Cl 0.32539(4) 0.68670(7) 0.35414(3) 0.03703(17) Uani 1 1 d .
C1S C 0.15246(13) 0.6247(3) 0.06108(13) 0.0377(6) Uani 1 1 d .
H1S1 H 0.1296 0.7016 0.0417 0.057 Uiso 1 1 calc R
H1S2 H 0.1631 0.5474 0.0353 0.057 Uiso 1 1 calc R
H1S3 H 0.1920 0.6635 0.0770 0.057 Uiso 1 1 calc R
C2S C 0.11197(14) 0.5678(3) 0.10426(12) 0.0343(6) Uani 1 1 d .
N3S N 0.08028(14) 0.5252(3) 0.13851(12) 0.0543(8) Uani 1 1 d .
O1S O 0.29450(9) 0.8717(2) 0.44446(8) 0.0339(4) Uani 1 1 d D
H1W1 H 0.2671(11) 0.858(3) 0.4689(9) 0.051 Uiso 1 1 d D
H1W2 H 0.3332(14) 0.904(3) 0.4582(12) 0.051 Uiso 1 1 d D
H1W3 H 0.2997(13) 0.800(2) 0.4235(11) 0.051 Uiso 1 1 d D

loop_
_atom_site_aniso_label
_atom_site_aniso_U_11
_atom_site_aniso_U_22
_atom_site_aniso_U_33
_atom_site_aniso_U_23
_atom_site_aniso_U_13
_atom_site_aniso_U_12
P1 0.0222(3) 0.0149(3) 0.0183(3) 0.0013(2) 0.0004(2) -0.0011(2)
O1 0.0268(9) 0.0181(8) 0.0285(9) 0.0012(7) -0.0061(7) 0.0012(7)
C1 0.0257(14) 0.0222(13) 0.0375(14) 0.0015(10) -0.0124(11) 0.0013(10)
C2 0.0282(14) 0.0325(14) 0.0278(13) 0.0064(11) -0.0062(11) 0.0016(11)
P2 0.0174(3) 0.0166(3) 0.0137(2) -0.0014(2) 0.0003(2) -0.0003(2)
O2 0.0226(8) 0.0229(8) 0.0153(7) -0.0010(6) -0.0001(7) 0.0047(6)
C3 0.0478(19) 0.0491(18) 0.0356(16) 0.0004(14) -0.0151(14) 0.0108(15)
C4 0.0355(19) 0.133(4) 0.0384(19) 0.035(2) 0.0065(15) 0.010(2)
C5 0.067(2) 0.0185(14) 0.064(2) 0.0049(13) -0.0277(18) -0.0044(14)
C6 0.0196(12) 0.0284(13) 0.0190(11) 0.0043(9) -0.0059(9) -0.0065(10)
C7 0.0336(15) 0.0321(14) 0.0317(13) 0.0110(11) -0.0111(12) -0.0115(11)
C8 0.051(2) 0.065(2) 0.0447(18) 0.0338(18) -0.0234(17) -0.0349(18)
C9 0.0300(19) 0.117(4) 0.059(2) 0.056(2) -0.0137(17) -0.030(2)
C10 0.0194(16) 0.142(4) 0.0317(16) 0.025(2) 0.0037(13) 0.017(2)
C11 0.0251(14) 0.0555(17) 0.0253(13) 0.0036(13) 0.0017(11) 0.0106(13)
C12 0.0403(15) 0.0187(12) 0.0172(11) 0.0051(9) 0.0032(10) 0.0053(11)
C13 0.0430(17) 0.0368(16) 0.0214(12) 0.0050(11) 0.0086(11) 0.0094(13)
C14 0.066(2) 0.0456(18) 0.0245(14) 0.0060(13) 0.0148(15) 0.0151(16)
C15 0.092(3) 0.0290(15) 0.0195(13) 0.0037(11) 0.0185(15) 0.0155(17)
C16 0.082(2) 0.0224(14) 0.0244(13) 0.0007(11) -0.0125(15) -0.0038(15)
C17 0.0542(18) 0.0184(12) 0.0242(12) -0.0003(10) -0.0017(12) 0.0001(12)
C18 0.0226(12) 0.0194(11) 0.0176(10) -0.0009(8) 0.0033(9) 0.0010(9)
C19 0.0277(13) 0.0248(12) 0.0243(12) -0.0003(10) 0.0044(10) 0.0031(10)
C20 0.0335(15) 0.0341(14) 0.0211(12) -0.0003(10) -0.0021(11) 0.0112(12)
C21 0.0228(14) 0.0505(17) 0.0204(12) -0.0095(11) -0.0016(10) 0.0028(12)
C22 0.0307(15) 0.0380(15) 0.0273(13) -0.0075(12) 0.0041(12) -0.0079(11)
C23 0.0289(14) 0.0236(12) 0.0229(11) 0.0011(10) 0.0017(11) -0.0039(10)
C24 0.0365(15) 0.0207(12) 0.0182(11) -0.0036(9) 0.0039(10) 0.0002(10)
C25 0.0253(14) 0.0218(12) 0.0365(14) 0.0017(11) 0.0098(11) 0.0035(10)
C26 0.0320(16) 0.0388(16) 0.0451(17) 0.0053(13) 0.0027(13) 0.0117(12)
C27 0.0486(19) 0.0342(15) 0.0497(18) -0.0080(13) 0.0115(15) 0.0113(13)
C28 0.0413(17) 0.0303(15) 0.0502(18) 0.0130(13) 0.0099(14) 0.0086(13)
C29 0.0211(12) 0.0182(11) 0.0131(10) -0.0017(8) 0.0017(9) 0.0027(9)
C30 0.0223(12) 0.0186(11) 0.0196(10) 0.0007(9) 0.0013(9) -0.0005(9)
C31 0.0197(13) 0.0293(13) 0.0266(12) -0.0039(10) 0.0019(10) -0.0087(10)
C32 0.0171(13) 0.0319(14) 0.0261(12) -0.0015(10) 0.0026(10) 0.0012(10)
C33 0.0234(13) 0.0257(13) 0.0264(12) 0.0019(10) 0.0051(10) 0.0044(10)
C34 0.0206(12) 0.0198(11) 0.0194(11) 0.0000(9) 0.0037(9) -0.0015(9)
C35 0.0227(13) 0.0256(12) 0.0147(10) -0.0017(9) 0.0022(9) -0.0066(9)
C36 0.0331(15) 0.0277(13) 0.0231(12) -0.0057(10) 0.0015(11) -0.0047(11)
C37 0.0406(16) 0.0378(15) 0.0266(13) -0.0148(12) 0.0062(12) -0.0091(13)
C38 0.0437(17) 0.0457(18) 0.0198(13) -0.0105(11) 0.0056(12) -0.0180(14)
C39 0.0391(17) 0.0487(17) 0.0176(12) 0.0042(11) -0.0061(11) -0.0113(13)
C40 0.0276(14) 0.0339(14) 0.0197(12) 0.0012(10) -0.0028(10) -0.0044(11)
C41 0.0224(12) 0.0145(11) 0.0191(10) -0.0033(8) 0.0019(9) -0.0016(9)
C42 0.0235(14) 0.0316(14) 0.0337(14) 0.0010(11) -0.0047(11) -0.0078(11)
C43 0.0219(14) 0.0371(15) 0.0503(17) 0.0022(14) 0.0054(13) -0.0089(12)
C44 0.0364(17) 0.0273(14) 0.0384(15) -0.0066(12) 0.0209(12) -0.0103(11)
C45 0.0410(16) 0.0257(13) 0.0215(12) -0.0027(10) 0.0093(11) -0.0123(12)
C46 0.0243(13) 0.0233(12) 0.0180(11) -0.0025(9) 0.0021(9) -0.0029(10)
Cl1 0.0266(3) 0.0262(3) 0.0325(3) -0.0038(2) 0.0027(3) -0.0014(2)
Cl2 0.0237(3) 0.0319(3) 0.0316(3) -0.0028(3) 0.0071(3) -0.0028(2)
Cl3 0.0613(5) 0.0261(3) 0.0237(3) -0.0051(3) 0.0049(3) -0.0119(3)
C1S 0.0336(15) 0.0395(15) 0.0400(15) -0.0003(13) 0.0000(13) 0.0017(12)
C2S 0.0321(15) 0.0368(15) 0.0339(15) 0.0035(12) -0.0062(12) 0.0136(12)
N3S 0.0496(18) 0.0664(19) 0.0470(17) 0.0226(14) 0.0086(13) 0.0232(15)
O1S 0.0376(12) 0.0372(11) 0.0269(10) -0.0077(8) 0.0041(8) -0.0042(9)

loop_
_atom_type_symbol
_atom_type_description
_atom_type_scat_dispersion_real
_atom_type_scat_dispersion_imag
_atom_type_scat_source
C C 0.0033 0.0016 'International Tables Vol C Tables 4.2.6.8 and 6.1.1.4'
H H 0.0000 0.0000 'International Tables Vol C Tables 4.2.6.8 and 6.1.1.4'
Cl Cl 0.1484 0.1585 'International Tables Vol C Tables 4.2.6.8 and 6.1.1.4'
N N 0.0061 0.0033 'International Tables Vol C Tables 4.2.6.8 and 6.1.1.4'
O O 0.0106 0.0060 'International Tables Vol C Tables 4.2.6.8 and 6.1.1.4'
P P 0.1023 0.0942 'International Tables Vol C Tables 4.2.6.8 and 6.1.1.4'

loop_
_geom_angle_atom_site_label_1
_geom_angle_atom_site_label_2
_geom_angle_atom_site_label_3
_geom_angle
O1 P1 C6 110.10(10)
O1 P1 C18 103.96(10)
C6 P1 C18 111.39(11)
O1 P1 C12 111.75(10)
C6 P1 C12 110.20(11)
C18 P1 C12 109.31(12)
C1 O1 P1 122.10(15)
O1 C1 C2 109.7(2)
O1 C1 H1A 109.7
C2 C1 H1A 109.7
O1 C1 H1B 109.7
C2 C1 H1B 109.7
H1A C1 H1B 108.2
C1 C2 C5 108.6(2)
C1 C2 C4 110.1(2)
C5 C2 C4 112.0(3)
C1 C2 C3 106.3(2)
C5 C2 C3 110.5(2)
C4 C2 C3 109.2(2)
O2 P2 C41 108.29(10)
O2 P2 C29 110.79(10)
C41 P2 C29 111.53(10)
O2 P2 C35 104.21(10)
C41 P2 C35 111.15(11)
C29 P2 C35 110.61(11)
C24 O2 P2 121.20(14)
C2 C3 H3A 109.5
C2 C3 H3B 109.5
H3A C3 H3B 109.5
C2 C3 H3C 109.5
H3A C3 H3C 109.5
H3B C3 H3C 109.5
C2 C4 H4A 109.5
C2 C4 H4B 109.5
H4A C4 H4B 109.5
C2 C4 H4C 109.5
H4A C4 H4C 109.5
H4B C4 H4C 109.5
C2 C5 H5A 109.5
C2 C5 H5B 109.5
H5A C5 H5B 109.5
C2 C5 H5C 109.5
H5A C5 H5C 109.5
H5B C5 H5C 109.5
C7 C6 C11 121.1(2)
C7 C6 P1 120.9(2)
C11 C6 P1 117.88(19)
C8 C7 C6 119.2(3)
C8 C7 H7 120.4
C6 C7 H7 120.4
C9 C8 C7 120.0(3)
C9 C8 H8 120.0
C7 C8 H8 120.0
C8 C9 C10 122.0(3)
C8 C9 H9 119.0
C10 C9 H9 119.0
C9 C10 C11 119.6(3)
C9 C10 H10 120.2
C11 C10 H10 120.2
C10 C11 C6 118.1(3)
C10 C11 H11 121.0
C6 C11 H11 121.0
C13 C12 C17 120.0(2)
C13 C12 P1 118.8(2)
C17 C12 P1 121.1(2)
C14 C13 C12 120.7(3)
C14 C13 H13 119.7
C12 C13 H13 119.7
C15 C14 C13 119.7(3)
C15 C14 H14 120.1
C13 C14 H14 120.1
C14 C15 C16 120.8(3)
C14 C15 H15 119.6
C16 C15 H15 119.6
C15 C16 C17 120.3(3)
C15 C16 H16 119.9
C17 C16 H16 119.9
C12 C17 C16 118.5(3)
C12 C17 H17 120.8
C16 C17 H17 120.8
C19 C18 C23 120.3(2)
C19 C18 P1 119.38(18)
C23 C18 P1 120.15(18)
C20 C19 C18 119.8(2)
C20 C19 H19 120.1
C18 C19 H19 120.1
C19 C20 C21 119.8(2)
C19 C20 H20 120.1
C21 C20 H20 120.1
C20 C21 C22 120.7(2)
C20 C21 H21 119.6
C22 C21 H21 119.6
C23 C22 C21 120.2(2)
C23 C22 H22 119.9
C21 C22 H22 119.9
C22 C23 C18 119.2(2)
C22 C23 H23 120.4
C18 C23 H23 120.4
O2 C24 C25 110.9(2)
O2 C24 H24A 109.5
C25 C24 H24A 109.5
O2 C24 H24B 109.5
C25 C24 H24B 109.5
H24A C24 H24B 108.1
C24 C25 C26 111.2(2)
C24 C25 C28 111.1(2)
C26 C25 C28 110.1(2)
C24 C25 C27 104.8(2)
C26 C25 C27 110.0(2)
C28 C25 C27 109.6(2)
C25 C26 H26A 109.5
C25 C26 H26B 109.5
H26A C26 H26B 109.5
C25 C26 H26C 109.5
H26A C26 H26C 109.5
H26B C26 H26C 109.5
C25 C27 H27A 109.5
C25 C27 H27B 109.5
H27A C27 H27B 109.5
C25 C27 H27C 109.5
H27A C27 H27C 109.5
H27B C27 H27C 109.5
C25 C28 H28A 109.5
C25 C28 H28B 109.5
H28A C28 H28B 109.5
C25 C28 H28C 109.5
H28A C28 H28C 109.5
H28B C28 H28C 109.5
C30 C29 C34 120.2(2)
C30 C29 P2 117.86(17)
C34 C29 P2 121.79(17)
C31 C30 C29 119.3(2)
C31 C30 H30 120.4
C29 C30 H30 120.4
C32 C31 C30 120.4(2)
C32 C31 H31 119.8
C30 C31 H31 119.8
C31 C32 C33 120.3(2)
C31 C32 H32 119.8
C33 C32 H32 119.8
C34 C33 C32 119.6(2)
C34 C33 H33 120.2
C32 C33 H33 120.2
C33 C34 C29 120.1(2)
C33 C34 H34 120.0
C29 C34 H34 120.0
C36 C35 C40 121.1(2)
C36 C35 P2 118.64(18)
C40 C35 P2 120.21(18)
C35 C36 C37 119.6(3)
C35 C36 H36 120.2
C37 C36 H36 120.2
C38 C37 C36 119.3(3)
C38 C37 H37 120.4
C36 C37 H37 120.4
C39 C38 C37 121.2(2)
C39 C38 H38 119.4
C37 C38 H38 119.4
C38 C39 C40 120.6(3)
C38 C39 H39 119.7
C40 C39 H39 119.7
C35 C40 C39 118.2(2)
C35 C40 H40 120.9
C39 C40 H40 120.9
C42 C41 C46 119.8(2)
C42 C41 P2 116.28(18)
C46 C41 P2 123.37(18)
C43 C42 C41 120.0(2)
C43 C42 H42A 120.0
C41 C42 H42A 120.0
C44 C43 C42 120.1(3)
C44 C43 H43A 120.0
C42 C43 H43A 120.0
C45 C44 C43 120.6(2)
C45 C44 H44 119.7
C43 C44 H44 119.7
C44 C45 C46 119.9(2)
C44 C45 H45 120.1
C46 C45 H45 120.1
C41 C46 C45 119.5(2)
C41 C46 H46 120.3
C45 C46 H46 120.3
C2S C1S H1S1 109.5
C2S C1S H1S2 109.5
H1S1 C1S H1S2 109.5
C2S C1S H1S3 109.5
H1S1 C1S H1S3 109.5
H1S2 C1S H1S3 109.5
N3S C2S C1S 178.9(3)
H1W1 O1S H1W2 113(2)
H1W1 O1S H1W3 114(3)
H1W2 O1S H1W3 111(2)

loop_
_geom_bond_atom_site_label_1
_geom_bond_atom_site_label_2
_geom_bond_distance
P1 O1 1.5669(17)
P1 C6 1.767(2)
P1 C12 1.778(2)
P1 C18 1.773(2)
O1 C1 1.463(3)
C1 C2 1.513(4)
C1 H1A 0.9900
C1 H1B 0.9900
C2 C5 1.521(4)
C2 C4 1.524(4)
C2 C3 1.541(4)
P2 O2 1.5742(16)
P2 C41 1.779(2)
P2 C29 1.781(2)
P2 C35 1.786(2)
O2 C24 1.484(3)
C3 H3A 0.9800
C3 H3B 0.9800
C3 H3C 0.9800
C4 H4A 0.9800
C4 H4B 0.9800
C4 H4C 0.9800
C5 H5A 0.9800
C5 H5B 0.9800
C5 H5C 0.9800
C6 C7 1.390(3)
C6 C11 1.413(4)
C7 C8 1.385(4)
C7 H7 0.9500
C8 C9 1.362(6)
C8 H8 0.9500
C9 C10 1.386(6)
C9 H9 0.9500
C10 C11 1.395(4)
C10 H10 0.9500
C11 H11 0.9500
C12 C13 1.393(4)
C12 C17 1.395(4)
C13 C14 1.379(4)
C13 H13 0.9500
C14 C15 1.367(5)
C14 H14 0.9500
C15 C16 1.386(5)
C15 H15 0.9500
C16 C17 1.405(4)
C16 H16 0.9500
C17 H17 0.9500
C18 C19 1.393(3)
C18 C23 1.398(3)
C19 C20 1.377(4)
C19 H19 0.9500
C20 C21 1.380(4)
C20 H20 0.9500
C21 C22 1.384(4)
C21 H21 0.9500
C22 C23 1.377(4)
C22 H22 0.9500
C23 H23 0.9500
C24 C25 1.504(4)
C24 H24A 0.9900
C24 H24B 0.9900
C25 C26 1.515(4)
C25 C28 1.528(4)
C25 C27 1.537(4)
C26 H26A 0.9800
C26 H26B 0.9800
C26 H26C 0.9800
C27 H27A 0.9800
C27 H27B 0.9800
C27 H27C 0.9800
C28 H28A 0.9800
C28 H28B 0.9800
C28 H28C 0.9800
C29 C30 1.391(3)
C29 C34 1.398(3)
C30 C31 1.385(3)
C30 H30 0.9500
C31 C32 1.377(4)
C31 H31 0.9500
C32 C33 1.399(4)
C32 H32 0.9500
C33 C34 1.371(3)
C33 H33 0.9500
C34 H34 0.9500
C35 C36 1.393(3)
C35 C40 1.393(3)
C36 C37 1.394(3)
C36 H36 0.9500
C37 C38 1.386(4)
C37 H37 0.9500
C38 C39 1.370(4)
C38 H38 0.9500
C39 C40 1.405(3)
C39 H39 0.9500
C40 H40 0.9500
C41 C42 1.388(3)
C41 C46 1.391(3)
C42 C43 1.378(4)
C42 H42A 0.9500
C43 C44 1.378(4)
C43 H43A 0.9500
C44 C45 1.373(4)
C44 H44 0.9500
C45 C46 1.394(3)
C45 H45 0.9500
C46 H46 0.9500
C1S C2S 1.451(4)
C1S H1S1 0.9800
C1S H1S2 0.9800
C1S H1S3 0.9800
C2S N3S 1.137(4)
O1S H1W1 0.84(2)
O1S H1W2 0.92(3)
O1S H1W3 0.85(2)

loop_
_geom_hbond_atom_site_label_D
_geom_hbond_atom_site_label_H
_geom_hbond_atom_site_label_A
_geom_hbond_distance_DH
_geom_hbond_distance_HA
_geom_hbond_distance_DA
_geom_hbond_angle_DHA
O1S H1W1 Cl1 0.84(2) 2.02(2) 2.855(2) 177(3)
O1S H1W2 Cl2 0.92(3) 1.97(3) 2.892(2) 172(3)
O1S H1W3 Cl3 0.85(2) 2.07(2) 2.871(2) 158(3)

loop_
_geom_torsion_atom_site_label_1
_geom_torsion_atom_site_label_2
_geom_torsion_atom_site_label_3
_geom_torsion_atom_site_label_4
_geom_torsion
C6 P1 O1 C1 67.7(2)
C18 P1 O1 C1 -172.91(18)
C12 P1 O1 C1 -55.1(2)
P1 O1 C1 C2 139.27(18)
O1 C1 C2 C5 65.1(3)
O1 C1 C2 C4 -57.9(3)
O1 C1 C2 C3 -176.0(2)
C41 P2 O2 C24 48.79(19)
C29 P2 O2 C24 -73.83(18)
C35 P2 O2 C24 167.19(17)
O1 P1 C6 C7 -153.07(19)
C18 P1 C6 C7 92.1(2)
C12 P1 C6 C7 -29.4(2)
O1 P1 C6 C11 30.0(2)
C18 P1 C6 C11 -84.8(2)
C12 P1 C6 C11 153.68(19)
C11 C6 C7 C8 -0.8(4)
P1 C6 C7 C8 -177.6(2)
C6 C7 C8 C9 0.9(4)
C7 C8 C9 C10 -0.3(5)
C8 C9 C10 C11 -0.5(5)
C9 C10 C11 C6 0.6(4)
C7 C6 C11 C10 0.0(4)
P1 C6 C11 C10 177.0(2)
O1 P1 C12 C13 -96.9(2)
C6 P1 C12 C13 140.39(19)
C18 P1 C12 C13 17.7(2)
O1 P1 C12 C17 80.2(2)
C6 P1 C12 C17 -42.6(2)
C18 P1 C12 C17 -165.30(19)
C17 C12 C13 C14 1.4(4)
P1 C12 C13 C14 178.4(2)
C12 C13 C14 C15 -0.3(4)
C13 C14 C15 C16 -1.4(4)
C14 C15 C16 C17 2.0(4)
C13 C12 C17 C16 -0.7(4)
P1 C12 C17 C16 -177.75(19)
C15 C16 C17 C12 -0.9(4)
O1 P1 C18 C19 -157.56(18)
C6 P1 C18 C19 -39.0(2)
C12 P1 C18 C19 83.0(2)
O1 P1 C18 C23 27.7(2)
C6 P1 C18 C23 146.19(19)
C12 P1 C18 C23 -91.8(2)
C23 C18 C19 C20 -1.9(4)
P1 C18 C19 C20 -176.64(18)
C18 C19 C20 C21 1.1(4)
C19 C20 C21 C22 0.4(4)
C20 C21 C22 C23 -1.2(4)
C21 C22 C23 C18 0.4(4)
C19 C18 C23 C22 1.1(4)
P1 C18 C23 C22 175.87(19)
P2 O2 C24 C25 -151.57(16)
O2 C24 C25 C26 59.9(3)
O2 C24 C25 C28 -63.1(3)
O2 C24 C25 C27 178.6(2)
O2 P2 C29 C30 -14.3(2)
C41 P2 C29 C30 -135.06(17)
C35 P2 C29 C30 100.70(19)
O2 P2 C29 C34 169.21(17)
C41 P2 C29 C34 48.5(2)
C35 P2 C29 C34 -75.7(2)
C34 C29 C30 C31 0.1(3)
P2 C29 C30 C31 -176.40(18)
C29 C30 C31 C32 -0.1(4)
C30 C31 C32 C33 0.0(4)
C31 C32 C33 C34 0.2(4)
C32 C33 C34 C29 -0.2(3)
C30 C29 C34 C33 0.1(3)
P2 C29 C34 C33 176.44(18)
O2 P2 C35 C36 159.48(19)
C41 P2 C35 C36 -84.1(2)
C29 P2 C35 C36 40.4(2)
O2 P2 C35 C40 -22.5(2)
C41 P2 C35 C40 94.0(2)
C29 P2 C35 C40 -141.59(19)
C40 C35 C36 C37 -0.3(4)
P2 C35 C36 C37 177.7(2)
C35 C36 C37 C38 -0.6(4)
C36 C37 C38 C39 1.1(4)
C37 C38 C39 C40 -0.7(4)
C36 C35 C40 C39 0.7(4)
P2 C35 C40 C39 -177.2(2)
C38 C39 C40 C35 -0.3(4)
O2 P2 C41 C42 62.0(2)
C29 P2 C41 C42 -175.80(18)
C35 P2 C41 C42 -51.9(2)
O2 P2 C41 C46 -109.6(2)
C29 P2 C41 C46 12.5(2)
C35 P2 C41 C46 136.48(19)
C46 C41 C42 C43 1.1(4)
P2 C41 C42 C43 -170.9(2)
C41 C42 C43 C44 -1.0(4)
C42 C43 C44 C45 -0.9(4)
C43 C44 C45 C46 2.9(4)
C42 C41 C46 C45 0.8(3)
P2 C41 C46 C45 172.20(18)
C44 C45 C46 C41 -2.8(4)
